data_4505877
loop_
_publ_author_name
'Su, Shengqun'
'Chen, Wan'
'Qin, Chao'
'Song, Shuyan'
'Guo, Zhiyong'
'Li, Guanghua'
'Song, Xuezhi'
'Zhu, Min'
'Wang, Song'
'Hao, Zhaomin'
'Zhang, Hongjie'

_publ_section_title
;
 Lanthanide Anionic Metal--Organic Frameworks Containing Semirigid
 Tetracarboxylate Ligands: Structure, Photoluminescence, and Magnetism
;
_journal_issue 4
_journal_name_full 'Crystal Growth &amp; Design'
_journal_page_first 1808
_journal_paper_doi 10.1021/cg201283a
_journal_volume 12
_journal_year 2012
_chemical_formula_moiety 'C19 H18 Dy N O9'
_chemical_formula_sum 'C19 H18 Dy N O9'
_chemical_formula_weight 566.84
_chemical_melting_point ?
_chemical_name_systematic
; 
 ? 
;
_space_group_IT_number 14
_symmetry_cell_setting monoclinic
_symmetry_space_group_name_Hall '-P 2yn'
_symmetry_space_group_name_H-M 'P 1 21/n 1'
_atom_sites_solution_hydrogens geom
_atom_sites_solution_primary direct
_atom_sites_solution_secondary difmap
_audit_creation_method SHELXL-97
_cell_angle_alpha 90.00
_cell_angle_beta 90.3560(10)
_cell_angle_gamma 90.00
_cell_formula_units_Z 4
_cell_length_a 9.2006(4)
_cell_length_b 13.4378(6)
_cell_length_c 14.5636(6)
_cell_measurement_reflns_used 3563
_cell_measurement_temperature 185(2)
_cell_measurement_theta_max 26.06
_cell_measurement_theta_min 2.06
_cell_volume 1800.55(13)
_computing_cell_refinement 'Bruker SMART'
_computing_data_collection 'Bruker SMART'
_computing_data_reduction 'Bruker SAINT'
_computing_molecular_graphics SHELXP-97
_computing_publication_material SHELXTL
_computing_structure_refinement 'SHELXL-97 (Sheldrick, 1997)'
_computing_structure_solution 'SHELXS-97 (Sheldrick, 1990)'
_diffrn_ambient_temperature 185(2)
_diffrn_detector_area_resol_mean 9.00cm
_diffrn_measured_fraction_theta_full 0.999
_diffrn_measured_fraction_theta_max 0.999
_diffrn_measurement_device_type 'CCD area detector'
_diffrn_measurement_method 'phi and omega scans'
_diffrn_radiation_monochromator graphite
_diffrn_radiation_source 'fine-focus sealed tube'
_diffrn_radiation_type MoK\a
_diffrn_radiation_wavelength 0.71073
_diffrn_reflns_av_R_equivalents 0.0231
_diffrn_reflns_av_sigmaI/netI 0.0268
_diffrn_reflns_limit_h_max 11
_diffrn_reflns_limit_h_min -10
_diffrn_reflns_limit_k_max 13
_diffrn_reflns_limit_k_min -16
_diffrn_reflns_limit_l_max 17
_diffrn_reflns_limit_l_min -18
_diffrn_reflns_number 9804
_diffrn_reflns_theta_full 26.06
_diffrn_reflns_theta_max 26.06
_diffrn_reflns_theta_min 2.06
_diffrn_standards_decay_% none
_diffrn_standards_interval_count none
_diffrn_standards_interval_time none
_diffrn_standards_number none
_exptl_absorpt_coefficient_mu 4.208
_exptl_absorpt_correction_T_max 0.6107
_exptl_absorpt_correction_T_min 0.4579
_exptl_absorpt_correction_type empirical
_exptl_absorpt_process_details SADABS
_exptl_crystal_colour colorless
_exptl_crystal_density_diffrn 2.091
_exptl_crystal_density_meas ?
_exptl_crystal_density_method 'not measured'
_exptl_crystal_description rod
_exptl_crystal_F_000 1108
_exptl_crystal_size_max 0.22
_exptl_crystal_size_mid 0.14
_exptl_crystal_size_min 0.13
_refine_diff_density_max 0.719
_refine_diff_density_min -0.822
_refine_diff_density_rms 0.109
_refine_ls_extinction_method none
_refine_ls_goodness_of_fit_ref 1.020
_refine_ls_hydrogen_treatment mixed
_refine_ls_matrix_type full
_refine_ls_number_parameters 283
_refine_ls_number_reflns 3563
_refine_ls_number_restraints 6
_refine_ls_restrained_S_all 1.021
_refine_ls_R_factor_all 0.0302
_refine_ls_R_factor_gt 0.0251
_refine_ls_shift/su_max 0.000
_refine_ls_shift/su_mean 0.000
_refine_ls_structure_factor_coef Fsqd
_refine_ls_weighting_details 'calc w=1/[\s^2^(Fo^2^)+(0.0184P)^2^+5.6065P] where P=(Fo^2^+2Fc^2^)/3'
_refine_ls_weighting_scheme calc
_refine_ls_wR_factor_gt 0.0534
_refine_ls_wR_factor_ref 0.0557
_reflns_number_gt 3033
_reflns_number_total 3563
_reflns_threshold_expression >2sigma(I)
_cod_data_source_file cg201283a_si_002.cif
_cod_data_source_block compound7
_cod_depositor_comments
;
The following automatic conversions were performed:

'_chemical_melting_point' value 'not measured' was changed to '?' -
the value is undefined or not given.

'_symmetry_cell_setting' value
'Monoclinic' changed to 'monoclinic' according to
/home/saulius/struct/CIF-dictionaries/cif_core.dic dictionary named
'cif_core.dic' version 2.4.1 from 2010-06-29.

Automatic conversion script
Id: cif_fix_values 1715 2011-07-08 13:25:40Z adriana 

The following automatic conversions were performed:

'_exptl_crystal_density_meas' value 'none' was changed to '?' - the
value is perceived as not measured.

Automatic conversion script
Id: cif_fix_values 3008 2015-01-20 13:52:24Z robertas 
;
_cod_original_sg_symbol_H-M P21/n
_cod_database_code 4505877

loop_
_symmetry_equiv_pos_as_xyz
'x, y, z'
'-x+1/2, y+1/2, -z+1/2'
'-x, -y, -z'
'x-1/2, -y-1/2, z-1/2'

loop_
_atom_site_label
_atom_site_type_symbol
_atom_site_fract_x
_atom_site_fract_y
_atom_site_fract_z
_atom_site_U_iso_or_equiv
_atom_site_adp_type
_atom_site_occupancy
_atom_site_symmetry_multiplicity
_atom_site_calc_flag
_atom_site_refinement_flags
Dy1 Dy 0.251102(17) 0.496985(12) 0.592137(11) 0.00988(6) Uani 1 1 d .
C1 C 0.0047(4) 0.3889(3) 0.8273(2) 0.0140(8) Uani 1 1 d .
C2 C 0.0296(4) 0.2944(3) 0.8643(2) 0.0132(8) Uani 1 1 d .
H2A H 0.0956 0.2502 0.8354 0.016 Uiso 1 1 calc R
C3 C -0.0429(4) 0.2652(3) 0.9439(3) 0.0132(8) Uani 1 1 d .
C4 C -0.1350(4) 0.3328(3) 0.9874(3) 0.0156(8) Uani 1 1 d .
H4A H -0.1853 0.3129 1.0411 0.019 Uiso 1 1 calc R
C5 C -0.1546(4) 0.4288(3) 0.9536(2) 0.0141(8) Uani 1 1 d .
C6 C -0.0878(4) 0.4541(3) 0.8717(3) 0.0152(8) Uani 1 1 d .
H6A H -0.1059 0.5177 0.8454 0.018 Uiso 1 1 calc R
C7 C -0.2394(5) 0.5030(3) 1.0094(3) 0.0204(9) Uani 1 1 d .
H7A H -0.3003 0.4658 1.0535 0.025 Uiso 1 1 calc R
H7B H -0.1695 0.5432 1.0457 0.025 Uiso 1 1 calc R
C8 C -0.3360(4) 0.5730(3) 0.9569(2) 0.0139(8) Uani 1 1 d .
C9 C -0.4102(4) 0.5435(3) 0.8786(3) 0.0154(8) Uani 1 1 d .
H9C H -0.3930 0.4791 0.8541 0.018 Uiso 1 1 calc R
C10 C -0.5092(4) 0.6059(3) 0.8351(2) 0.0138(8) Uani 1 1 d .
C11 C -0.5365(4) 0.7001(3) 0.8714(3) 0.0143(8) Uani 1 1 d .
H11A H -0.6084 0.7416 0.8443 0.017 Uiso 1 1 calc R
C12 C -0.4579(4) 0.7330(3) 0.9475(2) 0.0126(8) Uani 1 1 d .
C13 C -0.3574(4) 0.6687(3) 0.9895(3) 0.0150(8) Uani 1 1 d .
H13A H -0.3030 0.6912 1.0411 0.018 Uiso 1 1 calc R
C14 C 0.0838(4) 0.4253(3) 0.7433(3) 0.0153(8) Uani 1 1 d .
C15 C -0.0234(4) 0.1628(3) 0.9843(2) 0.0121(8) Uani 1 1 d .
C16 C -0.5885(4) 0.5674(3) 0.7515(2) 0.0141(8) Uani 1 1 d .
C17 C -0.4763(4) 0.8366(3) 0.9862(2) 0.0127(8) Uani 1 1 d .
C18 C -0.3234(6) 0.2833(4) 0.6900(4) 0.0523(16) Uani 1 1 d D
H18A H -0.3028 0.3228 0.6351 0.078 Uiso 1 1 calc R
H18B H -0.3074 0.2126 0.6767 0.078 Uiso 1 1 calc R
H18C H -0.2587 0.3041 0.7402 0.078 Uiso 1 1 calc R
C19 C -0.5136(6) 0.2421(4) 0.7988(3) 0.0417(13) Uani 1 1 d D
H19A H -0.6155 0.2546 0.8145 0.063 Uiso 1 1 calc R
H19B H -0.4510 0.2625 0.8501 0.063 Uiso 1 1 calc R
H19C H -0.5000 0.1709 0.7869 0.063 Uiso 1 1 calc R
N1 N -0.4759(5) 0.2986(3) 0.7173(3) 0.0321(9) Uani 1 1 d D
O1 O 0.0268(3) 0.4926(2) 0.69511(18) 0.0194(6) Uani 1 1 d .
O2 O 0.2067(3) 0.3885(2) 0.72479(18) 0.0172(6) Uani 1 1 d .
O3 O 0.0683(3) 0.1068(2) 0.94991(19) 0.0196(6) Uani 1 1 d .
O4 O -0.1015(3) 0.14030(19) 1.05270(17) 0.0167(6) Uani 1 1 d .
O5 O -0.5297(3) 0.4976(2) 0.70525(18) 0.0188(6) Uani 1 1 d .
O6 O -0.7088(3) 0.6043(2) 0.72891(17) 0.0167(6) Uani 1 1 d .
O7 O -0.5853(3) 0.8849(2) 0.96179(19) 0.0232(6) Uani 1 1 d .
O8 O -0.3803(3) 0.8673(2) 1.04034(19) 0.0201(6) Uani 1 1 d .
O9 O 0.2610(3) 0.4935(2) 0.4160(2) 0.0284(7) Uani 1 1 d D
H9B H 0.183(3) 0.496(4) 0.380(3) 0.043 Uiso 1 1 d D
H9A H 0.336(4) 0.501(4) 0.379(3) 0.043 Uiso 1 1 d D
H1B H -0.5376(13) 0.282(2) 0.6689(8) 0.043 Uiso 1 1 d D
H1A H -0.496(5) 0.3598(18) 0.740(3) 0.043 Uiso 1 1 d D

loop_
_atom_site_aniso_label
_atom_site_aniso_U_11
_atom_site_aniso_U_22
_atom_site_aniso_U_33
_atom_site_aniso_U_23
_atom_site_aniso_U_13
_atom_site_aniso_U_12
Dy1 0.01229(9) 0.00804(9) 0.00933(9) 0.00039(7) 0.00034(6) -0.00233(7)
C1 0.0154(19) 0.016(2) 0.0110(18) 0.0012(15) 0.0004(15) -0.0025(15)
C2 0.0119(18) 0.0159(19) 0.0118(18) 0.0008(15) 0.0012(14) -0.0010(15)
C3 0.0151(19) 0.0096(18) 0.0148(18) 0.0027(15) -0.0005(15) -0.0001(15)
C4 0.017(2) 0.017(2) 0.0132(19) -0.0002(15) 0.0045(15) 0.0019(16)
C5 0.0139(19) 0.017(2) 0.0117(18) -0.0015(15) 0.0000(14) 0.0046(15)
C6 0.021(2) 0.0093(18) 0.0155(19) 0.0000(15) -0.0013(16) 0.0007(16)
C7 0.028(2) 0.018(2) 0.0151(19) 0.0006(17) 0.0006(16) 0.0110(18)
C8 0.0149(19) 0.0134(19) 0.0135(18) 0.0013(15) 0.0025(15) 0.0021(15)
C9 0.018(2) 0.0086(18) 0.019(2) -0.0025(15) 0.0039(16) 0.0019(15)
C10 0.0143(19) 0.015(2) 0.0117(18) -0.0028(15) 0.0004(15) -0.0012(15)
C11 0.0143(19) 0.0136(19) 0.0149(19) -0.0003(15) 0.0009(15) 0.0019(15)
C12 0.0137(18) 0.0118(19) 0.0121(18) -0.0015(14) 0.0007(14) 0.0020(15)
C13 0.0125(19) 0.018(2) 0.0145(19) -0.0008(15) -0.0014(15) 0.0030(15)
C14 0.021(2) 0.0113(19) 0.0136(18) -0.0004(15) -0.0001(15) -0.0053(16)
C15 0.0130(19) 0.0104(18) 0.013(2) -0.0009(14) -0.0014(15) 0.0010(14)
C16 0.020(2) 0.0091(18) 0.0131(18) -0.0023(15) -0.0004(15) -0.0043(15)
C17 0.016(2) 0.0120(19) 0.0103(19) 0.0010(14) 0.0024(15) 0.0019(15)
C18 0.050(3) 0.042(3) 0.065(4) 0.007(3) 0.025(3) 0.007(3)
C19 0.048(3) 0.041(3) 0.036(3) 0.010(2) 0.009(2) -0.005(3)
N1 0.040(2) 0.029(2) 0.027(2) -0.0020(17) 0.0030(18) 0.0075(19)
O1 0.0224(14) 0.0167(15) 0.0193(14) 0.0064(12) 0.0039(11) 0.0028(12)
O2 0.0181(14) 0.0165(14) 0.0172(14) 0.0009(11) 0.0019(11) -0.0008(11)
O3 0.0223(15) 0.0147(14) 0.0217(15) 0.0042(11) 0.0040(12) 0.0081(12)
O4 0.0229(15) 0.0110(13) 0.0164(14) 0.0061(11) 0.0071(12) 0.0012(11)
O5 0.0246(14) 0.0143(14) 0.0176(13) -0.0033(12) -0.0005(11) -0.0011(12)
O6 0.0192(14) 0.0176(14) 0.0133(13) -0.0015(11) -0.0020(11) -0.0015(12)
O7 0.0255(16) 0.0193(15) 0.0248(16) -0.0013(12) -0.0063(12) 0.0108(13)
O8 0.0226(15) 0.0141(14) 0.0235(15) -0.0052(12) -0.0062(12) 0.0013(12)
O9 0.0278(17) 0.039(2) 0.0185(15) 0.0024(14) 0.0015(13) -0.0055(15)

loop_
_atom_type_symbol
_atom_type_description
_atom_type_scat_dispersion_real
_atom_type_scat_dispersion_imag
_atom_type_scat_source
C C 0.0033 0.0016 'International Tables Vol C Tables 4.2.6.8 and 6.1.1.4'
H H 0.0000 0.0000 'International Tables Vol C Tables 4.2.6.8 and 6.1.1.4'
N N 0.0061 0.0033 'International Tables Vol C Tables 4.2.6.8 and 6.1.1.4'
O O 0.0106 0.0060 'International Tables Vol C Tables 4.2.6.8 and 6.1.1.4'
Dy Dy -0.1892 4.4098 'International Tables Vol C Tables 4.2.6.8 and 6.1.1.4'

loop_
_geom_angle_atom_site_label_1
_geom_angle_atom_site_label_2
_geom_angle_atom_site_label_3
_geom_angle
_geom_angle_site_symmetry_1
_geom_angle_site_symmetry_3
O7 Dy1 O3 144.32(10) 2_446 2_556
O7 Dy1 O8 93.53(10) 2_446 4_675
O3 Dy1 O8 77.59(10) 2_556 4_675
O7 Dy1 O4 77.52(10) 2_446 4_665
O3 Dy1 O4 91.11(10) 2_556 4_665
O8 Dy1 O4 146.76(9) 4_675 4_665
O7 Dy1 O2 76.38(9) 2_446 .
O3 Dy1 O2 135.37(9) 2_556 .
O8 Dy1 O2 129.47(9) 4_675 .
O4 Dy1 O2 79.98(9) 4_665 .
O7 Dy1 O6 139.04(9) 2_446 1_655
O3 Dy1 O6 74.83(9) 2_556 1_655
O8 Dy1 O6 83.02(9) 4_675 1_655
O4 Dy1 O6 124.44(9) 4_665 1_655
O2 Dy1 O6 74.84(9) . 1_655
O7 Dy1 O1 69.30(10) 2_446 .
O3 Dy1 O1 139.01(9) 2_556 .
O8 Dy1 O1 77.73(9) 4_675 .
O4 Dy1 O1 126.19(9) 4_665 .
O2 Dy1 O1 52.19(9) . .
O6 Dy1 O1 70.11(9) 1_655 .
O7 Dy1 O9 70.83(10) 2_446 .
O3 Dy1 O9 73.53(10) 2_556 .
O8 Dy1 O9 73.16(10) 4_675 .
O4 Dy1 O9 73.67(10) 4_665 .
O2 Dy1 O9 141.43(10) . .
O6 Dy1 O9 143.66(10) 1_655 .
O1 Dy1 O9 128.23(9) . .
O7 Dy1 O5 137.41(9) 2_446 1_655
O3 Dy1 O5 66.95(9) 2_556 1_655
O8 Dy1 O5 127.37(9) 4_675 1_655
O4 Dy1 O5 73.27(9) 4_665 1_655
O2 Dy1 O5 68.61(9) . 1_655
O6 Dy1 O5 51.58(8) 1_655 1_655
O1 Dy1 O5 104.73(9) . 1_655
O9 Dy1 O5 126.98(9) . 1_655
O7 Dy1 C14 71.37(10) 2_446 .
O3 Dy1 C14 144.22(10) 2_556 .
O8 Dy1 C14 103.53(10) 4_675 .
O4 Dy1 C14 103.68(10) 4_665 .
O2 Dy1 C14 26.13(10) . .
O6 Dy1 C14 69.90(10) 1_655 .
O1 Dy1 C14 26.06(10) . .
O9 Dy1 C14 141.73(10) . .
O5 Dy1 C14 86.13(10) 1_655 .
O7 Dy1 C16 145.79(10) 2_446 1_655
O3 Dy1 C16 68.92(10) 2_556 1_655
O8 Dy1 C16 105.43(10) 4_675 1_655
O4 Dy1 C16 99.17(10) 4_665 1_655
O2 Dy1 C16 69.56(10) . 1_655
O6 Dy1 C16 25.47(9) 1_655 1_655
O1 Dy1 C16 86.95(10) . 1_655
O9 Dy1 C16 141.63(10) . 1_655
O5 Dy1 C16 26.11(9) 1_655 1_655
C14 Dy1 C16 76.57(10) . 1_655
C6 C1 C2 119.7(3) . .
C6 C1 C14 118.3(3) . .
C2 C1 C14 121.9(3) . .
C3 C2 C1 119.8(3) . .
C3 C2 H2A 120.1 . .
C1 C2 H2A 120.1 . .
C4 C3 C2 119.2(3) . .
C4 C3 C15 119.2(3) . .
C2 C3 C15 121.6(3) . .
C5 C4 C3 121.3(3) . .
C5 C4 H4A 119.3 . .
C3 C4 H4A 119.3 . .
C6 C5 C4 118.3(3) . .
C6 C5 C7 122.3(3) . .
C4 C5 C7 119.3(3) . .
C1 C6 C5 121.5(4) . .
C1 C6 H6A 119.2 . .
C5 C6 H6A 119.2 . .
C8 C7 C5 116.5(3) . .
C8 C7 H7A 108.2 . .
C5 C7 H7A 108.2 . .
C8 C7 H7B 108.2 . .
C5 C7 H7B 108.2 . .
H7A C7 H7B 107.3 . .
C9 C8 C13 118.5(3) . .
C9 C8 C7 121.9(3) . .
C13 C8 C7 119.4(3) . .
C8 C9 C10 121.5(4) . .
C8 C9 H9C 119.2 . .
C10 C9 H9C 119.2 . .
C9 C10 C11 119.6(3) . .
C9 C10 C16 118.3(3) . .
C11 C10 C16 122.0(3) . .
C12 C11 C10 119.8(4) . .
C12 C11 H11A 120.1 . .
C10 C11 H11A 120.1 . .
C11 C12 C13 119.3(3) . .
C11 C12 C17 122.0(3) . .
C13 C12 C17 118.7(3) . .
C8 C13 C12 121.1(3) . .
C8 C13 H13A 119.4 . .
C12 C13 H13A 119.4 . .
O1 C14 O2 122.2(3) . .
O1 C14 C1 119.0(3) . .
O2 C14 C1 118.8(3) . .
O1 C14 Dy1 63.4(2) . .
O2 C14 Dy1 58.78(19) . .
C1 C14 Dy1 176.0(3) . .
O3 C15 O4 124.3(3) . .
O3 C15 C3 118.5(3) . .
O4 C15 C3 117.3(3) . .
O6 C16 O5 121.9(3) . .
O6 C16 C10 119.9(3) . .
O5 C16 C10 118.2(3) . .
O6 C16 Dy1 58.39(18) . 1_455
O5 C16 Dy1 63.52(19) . 1_455
C10 C16 Dy1 178.2(3) . 1_455
O7 C17 O8 125.0(4) . .
O7 C17 C12 117.7(3) . .
O8 C17 C12 117.3(3) . .
N1 C18 H18A 109.5 . .
N1 C18 H18B 109.5 . .
H18A C18 H18B 109.5 . .
N1 C18 H18C 109.5 . .
H18A C18 H18C 109.5 . .
H18B C18 H18C 109.5 . .
N1 C19 H19A 109.5 . .
N1 C19 H19B 109.5 . .
H19A C19 H19B 109.5 . .
N1 C19 H19C 109.5 . .
H19A C19 H19C 109.5 . .
H19B C19 H19C 109.5 . .
C19 N1 C18 112.3(4) . .
C19 N1 H1B 110.4(11) . .
C18 N1 H1B 109.9(11) . .
C19 N1 H1A 97(3) . .
C18 N1 H1A 115(3) . .
H1B N1 H1A 112(4) . .
C14 O1 Dy1 90.5(2) . .
C14 O2 Dy1 95.1(2) . .
C15 O3 Dy1 171.6(2) . 2_546
C15 O4 Dy1 134.9(2) . 4_566
C16 O5 Dy1 90.4(2) . 1_455
C16 O6 Dy1 96.1(2) . 1_455
C17 O7 Dy1 168.2(3) . 2_456
C17 O8 Dy1 146.3(3) . 4_576
Dy1 O9 H9B 124(3) . .
Dy1 O9 H9A 130(4) . .
H9B O9 H9A 106(5) . .

loop_
_geom_bond_atom_site_label_1
_geom_bond_atom_site_label_2
_geom_bond_distance
_geom_bond_site_symmetry_2
Dy1 O7 2.280(3) 2_446
Dy1 O3 2.307(3) 2_556
Dy1 O8 2.312(3) 4_675
Dy1 O4 2.362(3) 4_665
Dy1 O2 2.457(3) .
Dy1 O6 2.485(3) 1_655
Dy1 O1 2.559(3) .
Dy1 O9 2.568(3) .
Dy1 O5 2.596(3) 1_655
Dy1 C14 2.861(4) .
Dy1 C16 2.901(4) 1_655
C1 C6 1.384(5) .
C1 C2 1.398(5) .
C1 C14 1.509(5) .
C2 C3 1.397(5) .
C2 H2A 0.9500 .
C3 C4 1.396(5) .
C3 C15 1.507(5) .
C4 C5 1.391(5) .
C4 H4A 0.9500 .
C5 C6 1.388(5) .
C5 C7 1.508(5) .
C6 H6A 0.9500 .
C7 C8 1.500(5) .
C7 H7A 0.9900 .
C7 H7B 0.9900 .
C8 C9 1.382(5) .
C8 C13 1.386(5) .
C9 C10 1.388(5) .
C9 H9C 0.9500 .
C10 C11 1.394(5) .
C10 C16 1.508(5) .
C11 C12 1.392(5) .
C11 H11A 0.9500 .
C12 C13 1.403(5) .
C12 C17 1.512(5) .
C13 H13A 0.9500 .
C14 O1 1.257(5) .
C14 O2 1.265(5) .
C15 O3 1.240(4) .
C15 O4 1.268(4) .
C16 O6 1.255(5) .
C16 O5 1.277(4) .
C16 Dy1 2.901(4) 1_455
C17 O7 1.244(4) .
C17 O8 1.250(4) .
C18 N1 1.475(6) .
C18 H18A 0.9800 .
C18 H18B 0.9800 .
C18 H18C 0.9800 .
C19 N1 1.453(6) .
C19 H19A 0.9800 .
C19 H19B 0.9800 .
C19 H19C 0.9800 .
N1 H1B 0.929(10) .
N1 H1A 0.906(10) .
O3 Dy1 2.307(3) 2_546
O4 Dy1 2.362(3) 4_566
O5 Dy1 2.596(3) 1_455
O6 Dy1 2.485(3) 1_455
O7 Dy1 2.280(3) 2_456
O8 Dy1 2.312(3) 4_576
O9 H9B 0.889(10) .
O9 H9A 0.888(10) .
